data_7233714
loop_
_publ_author_name
'Xiaoxia Lin'
'Fangfang Zhang'
'Shilie Pan'
'Hongwei Yu'
'Fangyuan Zhang'
'Xiaoyu Dong'
'Shujuan Han'
'Lingyun Dong'
'Chunyan Bai'
'Zheng Wang'

_publ_section_title
;
 Ba4(BO3)3(SiO4).Ba3X (X = Cl, Br): new salt-inclusion borosilicate
 halides as potential deep UV nonlinear optical materials
;
_journal_name_full 'Journal of Materials Chemistry C'
_journal_page_first 4257
_journal_page_last 4264
_journal_paper_doi 10.1039/C4TC00079J
_journal_volume 2
_journal_year 2014
_chemical_formula_sum 'B3 Ba7 Cl O13 Si'
_chemical_formula_weight 1265.35
_space_group_IT_number 186
_space_group_name_Hall 'P 6c -2c'
_space_group_name_H-M_alt 'P 63 m c'
_atom_sites_solution_hydrogens geom
_atom_sites_solution_primary direct
_atom_sites_solution_secondary difmap
_cell_angle_alpha 90.00
_cell_angle_beta 90.00
_cell_angle_gamma 120.00
_cell_formula_units_Z 2
_cell_length_a 11.195(4)
_cell_length_b 11.195(4)
_cell_length_c 7.263(6)
_cell_measurement_temperature 296(2)
_cell_volume 788.3(8)
_computing_structure_refinement 'SHELXL-97 (Sheldrick, 1997)'
_computing_structure_solution 'SHELXS-97 (Sheldrick, 1990)'
_diffrn_ambient_temperature 296(2)
_diffrn_measured_fraction_theta_full 1.000
_diffrn_measured_fraction_theta_max 1.000
_diffrn_radiation_monochromator graphite
_diffrn_radiation_source 'fine-focus sealed tube'
_diffrn_radiation_type MoK\a
_diffrn_radiation_wavelength 0.71073
_diffrn_reflns_av_R_equivalents 0.0402
_diffrn_reflns_av_sigmaI/netI 0.0241
_diffrn_reflns_limit_h_max 14
_diffrn_reflns_limit_h_min -14
_diffrn_reflns_limit_k_max 11
_diffrn_reflns_limit_k_min -14
_diffrn_reflns_limit_l_max 9
_diffrn_reflns_limit_l_min -7
_diffrn_reflns_number 4668
_diffrn_reflns_theta_full 27.65
_diffrn_reflns_theta_max 27.65
_diffrn_reflns_theta_min 2.10
_exptl_absorpt_coefficient_mu 17.501
_exptl_crystal_density_diffrn 5.331
_exptl_crystal_density_method 'not measured'
_exptl_crystal_F_000 1084
_refine_diff_density_max 1.347
_refine_diff_density_min -1.499
_refine_diff_density_rms 0.256
_refine_ls_abs_structure_details 'Flack H D (1983), Acta Cryst. A39, 876-881'
_refine_ls_abs_structure_Flack 0.04(10)
_refine_ls_extinction_coef 0.0037(3)
_refine_ls_extinction_expression Fc^*^=kFc[1+0.001xFc^2^\l^3^/sin(2\q)]^-1/4^
_refine_ls_extinction_method SHELXL
_refine_ls_goodness_of_fit_ref 1.167
_refine_ls_hydrogen_treatment mixed
_refine_ls_matrix_type full
_refine_ls_number_parameters 63
_refine_ls_number_reflns 652
_refine_ls_number_restraints 67
_refine_ls_restrained_S_all 1.138
_refine_ls_R_factor_all 0.0261
_refine_ls_R_factor_gt 0.0248
_refine_ls_shift/su_max 0.005
_refine_ls_shift/su_mean 0.000
_refine_ls_structure_factor_coef Fsqd
_refine_ls_weighting_details 'calc w=1/[\s^2^(Fo^2^)+(0.0280P)^2^+9.3065P] where P=(Fo^2^+2Fc^2^)/3'
_refine_ls_weighting_scheme calc
_refine_ls_wR_factor_gt 0.0644
_refine_ls_wR_factor_ref 0.0650
_reflns_number_gt 630
_reflns_number_total 652
_reflns_threshold_expression >2sigma(I)
_cod_data_source_file 1000001.cif
_cod_data_source_block PCOD1000001
_cod_database_code 7233714

loop_
_symmetry_equiv_pos_as_xyz
'x, y, z'
'-y, x-y, z'
'-x+y, -x, z'
'-x, -y, z+1/2'
'y, -x+y, z+1/2'
'x-y, x, z+1/2'
'-y, -x, z'
'-x+y, y, z'
'x, x-y, z'
'y, x, z+1/2'
'x-y, -y, z+1/2'
'-x, -x+y, z+1/2'

loop_
_atom_site_label
_atom_site_type_symbol
_atom_site_fract_x
_atom_site_fract_y
_atom_site_fract_z
_atom_site_U_iso_or_equiv
_atom_site_adp_type
_atom_site_occupancy
_atom_site_symmetry_multiplicity
_atom_site_calc_flag
_atom_site_refinement_flags
_atom_site_disorder_assembly
_atom_site_disorder_group
Ba1 Ba 0.28276(7) 0.14138(4) 0.52770(10) 0.0151(2) Uani 1 2 d SU . .
Ba2 Ba 0.47376(4) 0.52624(4) 0.37312(12) 0.0184(2) Uani 1 2 d SU . .
Ba3 Ba 0.6667 0.3333 0.2412(2) 0.0159(3) Uani 1 6 d SU . .
Cl1 Cl 0.0000 0.0000 0.7465(8) 0.0174(8) Uani 1 6 d SU . .
B1 B 0.8178(8) 0.6355(17) 0.088(2) 0.0176(19) Uani 1 2 d SU . .
Si1 Si 0.6667 0.3333 0.6421(13) 0.0322(11) Uani 1 6 d SU . .
O1 O 0.6971(7) 0.6020(8) 0.1722(10) 0.0205(14) Uani 1 1 d U . .
O2 O 0.6667 0.3333 -0.135(3) 0.0193(12) Uani 1 6 d SU . .
O3 O 0.3107(11) 0.1553(5) 0.9110(15) 0.0230(17) Uani 1 2 d SU . .
O4A O 0.5912(16) 0.182(3) 0.569(5) 0.014(2) Uani 0.34(7) 2 d SPU A 1
O4B O 0.546(3) 0.181(2) 0.557(3) 0.013(5) Uani 0.33(3) 1 d PU . 2

loop_
_atom_site_aniso_label
_atom_site_aniso_U_11
_atom_site_aniso_U_22
_atom_site_aniso_U_33
_atom_site_aniso_U_23
_atom_site_aniso_U_13
_atom_site_aniso_U_12
Ba1 0.0157(4) 0.0146(3) 0.0153(4) 0.00065(16) 0.0013(3) 0.00784(18)
Ba2 0.0195(3) 0.0195(3) 0.0178(4) -0.00166(18) 0.00166(18) 0.0108(3)
Ba3 0.0140(4) 0.0140(4) 0.0195(6) 0.000 0.000 0.00701(18)
Cl1 0.0174(8) 0.0174(8) 0.0175(13) 0.000 0.000 0.0087(4)
B1 0.017(2) 0.0175(18) 0.018(2) -0.0002(9) -0.0001(5) 0.0088(9)
Si1 0.0322(11) 0.0322(11) 0.0323(15) 0.000 0.000 0.0161(5)
O1 0.0200(16) 0.0206(16) 0.0207(17) -0.0013(9) 0.0009(9) 0.0102(11)
O2 0.0194(12) 0.0194(12) 0.0192(17) 0.000 0.000 0.0097(6)
O3 0.0227(17) 0.0235(18) 0.0227(19) -0.0002(4) -0.0004(9) 0.0113(8)
O4A 0.014(3) 0.014(2) 0.014(3) 0.0000(9) 0.0000(5) 0.0071(11)
O4B 0.013(5) 0.013(5) 0.013(5) 0.0002(10) -0.0001(10) 0.007(3)

loop_
_atom_type_symbol
_atom_type_description
_atom_type_scat_dispersion_real
_atom_type_scat_dispersion_imag
_atom_type_scat_source
B B 0.0013 0.0007 'International Tables Vol C Tables 4.2.6.8 and 6.1.1.4'
O O 0.0106 0.0060 'International Tables Vol C Tables 4.2.6.8 and 6.1.1.4'
Cl Cl 0.1484 0.1585 'International Tables Vol C Tables 4.2.6.8 and 6.1.1.4'
Ba Ba -0.3244 2.2819 'International Tables Vol C Tables 4.2.6.8 and 6.1.1.4'
Si Si 0.0817 0.0704 'International Tables Vol C Tables 4.2.6.8 and 6.1.1.4'

loop_
_geom_angle_atom_site_label_1
_geom_angle_atom_site_label_2
_geom_angle_atom_site_label_3
_geom_angle
_geom_angle_site_symmetry_1
_geom_angle_site_symmetry_3
O4B Ba1 O4B 43.8(9) 9 .
O4B Ba1 O3 80.4(5) 9 .
O4B Ba1 O3 80.4(5) . .
O4B Ba1 O1 64.1(5) 9 4_665
O4B Ba1 O1 105.0(5) . 4_665
O3 Ba1 O1 68.94(13) . 4_665
O4B Ba1 O1 105.0(5) 9 12_655
O4B Ba1 O1 64.1(5) . 12_655
O3 Ba1 O1 68.94(13) . 12_655
O1 Ba1 O1 137.7(3) 4_665 12_655
O4B Ba1 O3 94.5(5) 9 6_554
O4B Ba1 O3 136.5(5) . 6_554
O3 Ba1 O3 108.7(2) . 6_554
O1 Ba1 O3 47.0(2) 4_665 6_554
O1 Ba1 O3 159.4(2) 12_655 6_554
O4B Ba1 O3 136.5(5) 9 5_554
O4B Ba1 O3 94.5(5) . 5_554
O3 Ba1 O3 108.7(2) . 5_554
O1 Ba1 O3 159.4(2) 4_665 5_554
O1 Ba1 O3 47.0(2) 12_655 5_554
O3 Ba1 O3 120.3(4) 6_554 5_554
O4B Ba1 O1 65.4(5) 9 7_665
O4B Ba1 O1 82.5(5) . 7_665
O3 Ba1 O1 144.0(2) . 7_665
O1 Ba1 O1 85.42(17) 4_665 7_665
O1 Ba1 O1 129.3(2) 12_655 7_665
O3 Ba1 O1 65.2(2) 6_554 7_665
O3 Ba1 O1 104.1(2) 5_554 7_665
O4B Ba1 O1 82.5(5) 9 2_655
O4B Ba1 O1 65.4(5) . 2_655
O3 Ba1 O1 144.0(2) . 2_655
O1 Ba1 O1 129.3(2) 4_665 2_655
O1 Ba1 O1 85.42(17) 12_655 2_655
O3 Ba1 O1 104.1(2) 6_554 2_655
O3 Ba1 O1 65.2(2) 5_554 2_655
O1 Ba1 O1 44.9(3) 7_665 2_655
O4B Ba1 Cl1 139.5(5) 9 .
O4B Ba1 Cl1 139.5(5) . .
O3 Ba1 Cl1 65.5(2) . .
O1 Ba1 Cl1 83.07(14) 4_665 .
O1 Ba1 Cl1 83.07(14) 12_655 .
O3 Ba1 Cl1 77.64(17) 6_554 .
O3 Ba1 Cl1 77.64(17) 5_554 .
O1 Ba1 Cl1 137.96(16) 7_665 .
O1 Ba1 Cl1 137.96(16) 2_655 .
O4B Ba1 B1 85.1(5) 9 4_665
O4B Ba1 B1 128.3(5) . 4_665
O3 Ba1 B1 84.0(3) . 4_665
O1 Ba1 B1 24.7(3) 4_665 4_665
O1 Ba1 B1 148.5(3) 12_655 4_665
O3 Ba1 B1 25.2(4) 6_554 4_665
O3 Ba1 B1 137.1(3) 5_554 4_665
O1 Ba1 B1 82.1(3) 7_665 4_665
O1 Ba1 B1 125.8(3) 2_655 4_665
Cl1 Ba1 B1 70.9(2) . 4_665
O4B Ba1 B1 128.3(5) 9 6_545
O4B Ba1 B1 85.1(5) . 6_545
O3 Ba1 B1 84.0(3) . 6_545
O1 Ba1 B1 148.5(3) 4_665 6_545
O1 Ba1 B1 24.7(3) 12_655 6_545
O3 Ba1 B1 137.1(3) 6_554 6_545
O3 Ba1 B1 25.2(4) 5_554 6_545
O1 Ba1 B1 125.8(3) 7_665 6_545
O1 Ba1 B1 82.1(3) 2_655 6_545
Cl1 Ba1 B1 70.9(2) . 6_545
B1 Ba1 B1 141.5(5) 4_665 6_545
O4A Ba2 O1 77.8(6) 6_554 7_665
O4A Ba2 O1 77.8(6) 6_554 .
O1 Ba2 O1 78.7(3) 7_665 .
O4A Ba2 O4B 10.9(8) 6_554 6_554
O1 Ba2 O4B 70.0(6) 7_665 6_554
O1 Ba2 O4B 84.1(6) . 6_554
O4A Ba2 O4B 10.9(8) 6_554 12_664
O1 Ba2 O4B 84.1(6) 7_665 12_664
O1 Ba2 O4B 70.0(6) . 12_664
O4B Ba2 O4B 21.8(16) 6_554 12_664
O4A Ba2 O4B 148.5(9) 6_554 3_665
O1 Ba2 O4B 86.4(7) 7_665 3_665
O1 Ba2 O4B 72.5(6) . 3_665
O4B Ba2 O4B 149.6(7) 6_554 3_665
O4B Ba2 O4B 142.4(11) 12_664 3_665
O4A Ba2 O4B 148.5(9) 6_554 9
O1 Ba2 O4B 72.5(6) 7_665 9
O1 Ba2 O4B 86.4(7) . 9
O4B Ba2 O4B 142.4(11) 6_554 9
O4B Ba2 O4B 149.6(7) 12_664 9
O4B Ba2 O4B 21.6(16) 3_665 9
O4A Ba2 O4A 151.7(10) 6_554 3_665
O1 Ba2 O4A 80.4(5) 7_665 3_665
O1 Ba2 O4A 80.4(5) . 3_665
O4B Ba2 O4A 148.7(9) 6_554 3_665
O4B Ba2 O4A 148.7(9) 12_664 3_665
O4B Ba2 O4A 10.9(8) 3_665 3_665
O4B Ba2 O4A 10.9(8) 9 3_665
O4A Ba2 O2 59.1(8) 6_554 4_665
O1 Ba2 O2 122.0(3) 7_665 4_665
O1 Ba2 O2 122.0(3) . 4_665
O4B Ba2 O2 60.9(6) 6_554 4_665
O4B Ba2 O2 60.9(6) 12_664 4_665
O4B Ba2 O2 148.8(7) 3_665 4_665
O4B Ba2 O2 148.8(7) 9 4_665
O4A Ba2 O2 149.2(8) 3_665 4_665
O4A Ba2 O1 127.3(5) 6_554 10
O1 Ba2 O1 153.62(16) 7_665 10
O1 Ba2 O1 97.5(2) . 10
O4B Ba2 O1 136.1(7) 6_554 10
O4B Ba2 O1 119.5(7) 12_664 10
O4B Ba2 O1 67.7(6) 3_665 10
O4B Ba2 O1 81.2(6) 9 10
O4A Ba2 O1 73.2(5) 3_665 10
O2 Ba2 O1 82.4(4) 4_665 10
O4A Ba2 O1 127.3(5) 6_554 4_665
O1 Ba2 O1 97.5(2) 7_665 4_665
O1 Ba2 O1 153.62(16) . 4_665
O4B Ba2 O1 119.5(7) 6_554 4_665
O4B Ba2 O1 136.1(7) 12_664 4_665
O4B Ba2 O1 81.2(6) 3_665 4_665
O4B Ba2 O1 67.7(6) 9 4_665
O4A Ba2 O1 73.2(5) 3_665 4_665
O2 Ba2 O1 82.4(4) 4_665 4_665
O1 Ba2 O1 74.3(3) 10 4_665
O4A Ba2 O3 85.4(3) 6_554 4_664
O1 Ba2 O3 144.9(2) 7_665 4_664
O1 Ba2 O3 67.7(2) . 4_664
O4B Ba2 O3 96.1(8) 6_554 4_664
O4B Ba2 O3 75.5(8) 12_664 4_664
O4B Ba2 O3 92.6(8) 3_665 4_664
O4B Ba2 O3 113.6(8) 9 4_664
O4A Ba2 O3 102.8(2) 3_665 4_664
O2 Ba2 O3 71.73(15) 4_665 4_664
O1 Ba2 O3 46.7(3) 10 4_664
O1 Ba2 O3 117.1(3) 4_665 4_664
O2 Ba3 O4B 145.8(5) . 2_655
O2 Ba3 O4B 145.8(5) . 7_665
O4B Ba3 O4B 20.8(15) 2_655 7_665
O2 Ba3 O4B 145.8(5) . 8_655
O4B Ba3 O4B 43.5(11) 2_655 8_655
O4B Ba3 O4B 58.3(8) 7_665 8_655
O2 Ba3 O4B 145.8(5) . .
O4B Ba3 O4B 58.3(8) 2_655 .
O4B Ba3 O4B 66.9(11) 7_665 .
O4B Ba3 O4B 20.8(15) 8_655 .
O2 Ba3 O4B 145.8(5) . 3_665
O4B Ba3 O4B 58.3(8) 2_655 3_665
O4B Ba3 O4B 43.5(11) 7_665 3_665
O4B Ba3 O4B 66.9(11) 8_655 3_665
O4B Ba3 O4B 58.3(8) . 3_665
O2 Ba3 O4B 145.8(5) . 9
O4B Ba3 O4B 66.9(11) 2_655 9
O4B Ba3 O4B 58.3(8) 7_665 9
O4B Ba3 O4B 58.3(8) 8_655 9
O4B Ba3 O4B 43.5(11) . 9
O4B Ba3 O4B 20.8(15) 3_665 9
O2 Ba3 O4A 148.4(7) . 2_655
O4B Ba3 O4A 10.5(7) 2_655 2_655
O4B Ba3 O4A 10.5(7) 7_665 2_655
O4B Ba3 O4A 49.7(4) 8_655 2_655
O4B Ba3 O4A 61.1(8) . 2_655
O4B Ba3 O4A 49.7(4) 3_665 2_655
O4B Ba3 O4A 61.1(8) 9 2_655
O2 Ba3 O4A 148.4(7) . .
O4B Ba3 O4A 49.7(4) 2_655 .
O4B Ba3 O4A 61.1(8) 7_665 .
O4B Ba3 O4A 10.5(7) 8_655 .
O4B Ba3 O4A 10.5(7) . .
O4B Ba3 O4A 61.1(8) 3_665 .
O4B Ba3 O4A 49.7(4) 9 .
O4A Ba3 O4A 53.9(11) 2_655 .
O2 Ba3 O4A 148.4(7) . 3_665
O4B Ba3 O4A 61.1(8) 2_655 3_665
O4B Ba3 O4A 49.7(4) 7_665 3_665
O4B Ba3 O4A 61.1(8) 8_655 3_665
O4B Ba3 O4A 49.7(4) . 3_665
O4B Ba3 O4A 10.5(7) 3_665 3_665
O4B Ba3 O4A 10.5(7) 9 3_665
O4A Ba3 O4A 53.9(11) 2_655 3_665
O4A Ba3 O4A 53.9(11) . 3_665
O2 Ba3 O1 80.04(14) . 9
O4B Ba3 O1 84.9(8) 2_655 9
O4B Ba3 O1 105.4(7) 7_665 9
O4B Ba3 O1 67.3(6) 8_655 9
O4B Ba3 O1 79.8(6) . 9
O4B Ba3 O1 134.0(5) 3_665 9
O4B Ba3 O1 123.3(6) 9 9
O4A Ba3 O1 95.39(18) 2_655 9
O4A Ba3 O1 74.3(5) . 9
O4A Ba3 O1 128.2(6) 3_665 9
O2 Ba3 O1 80.04(14) . 3_665
O4B Ba3 O1 67.3(6) 2_655 3_665
O4B Ba3 O1 79.8(6) 7_665 3_665
O4B Ba3 O1 84.9(8) 8_655 3_665
O4B Ba3 O1 105.4(7) . 3_665
O4B Ba3 O1 123.3(6) 3_665 3_665
O4B Ba3 O1 134.0(5) 9 3_665
O4A Ba3 O1 74.3(5) 2_655 3_665
O4A Ba3 O1 95.39(18) . 3_665
O4A Ba3 O1 128.2(6) 3_665 3_665
O1 Ba3 O1 47.4(3) 9 3_665
Ba1 Cl1 Ba1 97.06(12) 3 .
Ba1 Cl1 Ba1 97.06(12) 3 2
Ba1 Cl1 Ba1 97.06(12) . 2
Ba1 Cl1 Ba1 173.40(17) 3 6
Ba1 Cl1 Ba1 87.29(4) . 6
Ba1 Cl1 Ba1 87.29(4) 2 6
Ba1 Cl1 Ba1 87.29(4) 3 5
Ba1 Cl1 Ba1 87.29(4) . 5
Ba1 Cl1 Ba1 173.40(17) 2 5
Ba1 Cl1 Ba1 87.97(12) 6 5
Ba1 Cl1 Ba1 87.29(4) 3 4
Ba1 Cl1 Ba1 173.40(17) . 4
Ba1 Cl1 Ba1 87.29(4) 2 4
Ba1 Cl1 Ba1 87.97(12) 6 4
Ba1 Cl1 Ba1 87.97(12) 5 4
O1 B1 O1 118.3(14) 8_655 .
O1 B1 O3 120.7(7) 8_655 3_664
O1 B1 O3 120.7(7) . 3_664
O1 B1 Ba2 136.8(10) 8_655 4_664
O1 B1 Ba2 58.4(5) . 4_664
O3 B1 Ba2 74.7(5) 3_664 4_664
O1 B1 Ba2 58.4(5) 8_655 6_654
O1 B1 Ba2 136.8(10) . 6_654
O3 B1 Ba2 74.7(5) 3_664 6_654
Ba2 B1 Ba2 93.7(4) 4_664 6_654
O1 B1 Ba1 148.2(10) 8_655 4_664
O1 B1 Ba1 65.9(5) . 4_664
O3 B1 Ba1 67.9(5) 3_664 4_664
Ba2 B1 Ba1 74.02(14) 4_664 4_664
Ba2 B1 Ba1 142.5(6) 6_654 4_664
O1 B1 Ba1 65.9(5) 8_655 5_664
O1 B1 Ba1 148.2(10) . 5_664
O3 B1 Ba1 67.9(5) 3_664 5_664
Ba2 B1 Ba1 142.5(6) 4_664 5_664
Ba2 B1 Ba1 74.02(14) 6_654 5_664
Ba1 B1 Ba1 94.2(4) 4_664 5_664
O1 B1 Ba1 67.5(7) 8_655 3_665
O1 B1 Ba1 67.5(7) . 3_665
O3 B1 Ba1 144.0(10) 3_664 3_665
Ba2 B1 Ba1 125.8(3) 4_664 3_665
Ba2 B1 Ba1 125.8(3) 6_654 3_665
Ba1 B1 Ba1 88.3(3) 4_664 3_665
Ba1 B1 Ba1 88.3(3) 5_664 3_665
O4A Si1 O4A 109.0(13) . 2_655
O4A Si1 O4A 109.0(13) . 3_665
O4A Si1 O4A 109.0(13) 2_655 3_665
O4A Si1 O2 110.0(12) . 1_556
O4A Si1 O2 110.0(13) 2_655 1_556
O4A Si1 O2 110.0(12) 3_665 1_556
O4A Si1 O4B 17.6(12) . 8_655
O4A Si1 O4B 92.6(13) 2_655 8_655
O4A Si1 O4B 122.1(11) 3_665 8_655
O2 Si1 O4B 111.5(8) 1_556 8_655
O4A Si1 O4B 92.6(13) . 2_655
O4A Si1 O4B 17.6(12) 2_655 2_655
O4A Si1 O4B 122.1(11) 3_665 2_655
O2 Si1 O4B 111.5(8) 1_556 2_655
O4B Si1 O4B 76(2) 8_655 2_655
O4A Si1 O4B 17.6(12) . .
O4A Si1 O4B 122.1(11) 2_655 .
O4A Si1 O4B 92.6(13) 3_665 .
O2 Si1 O4B 111.5(9) 1_556 .
O4B Si1 O4B 35(2) 8_655 .
O4B Si1 O4B 107.3(9) 2_655 .
O4A Si1 O4B 122.1(11) . 7_665
O4A Si1 O4B 17.6(12) 2_655 7_665
O4A Si1 O4B 92.6(13) 3_665 7_665
O2 Si1 O4B 111.5(9) 1_556 7_665
O4B Si1 O4B 107.3(9) 8_655 7_665
O4B Si1 O4B 35(2) 2_655 7_665
O4B Si1 O4B 132(2) . 7_665
O4A Si1 O4B 92.6(13) . 9
O4A Si1 O4B 122.1(11) 2_655 9
O4A Si1 O4B 17.6(12) 3_665 9
O2 Si1 O4B 111.5(8) 1_556 9
O4B Si1 O4B 107.3(9) 8_655 9
O4B Si1 O4B 132(2) 2_655 9
O4B Si1 O4B 76(2) . 9
O4B Si1 O4B 107.3(9) 7_665 9
O4A Si1 O4B 122.1(11) . 3_665
O4A Si1 O4B 92.6(13) 2_655 3_665
O4A Si1 O4B 17.6(12) 3_665 3_665
O2 Si1 O4B 111.5(8) 1_556 3_665
O4B Si1 O4B 132(2) 8_655 3_665
O4B Si1 O4B 107.3(9) 2_655 3_665
O4B Si1 O4B 107.3(9) . 3_665
O4B Si1 O4B 76(2) 7_665 3_665
O4B Si1 O4B 35(2) 9 3_665
O4A Si1 Ba2 125.4(5) . 6_655
O4A Si1 Ba2 51.6(12) 2_655 6_655
O4A Si1 Ba2 125.4(5) 3_665 6_655
O2 Si1 Ba2 58.36(15) 1_556 6_655
O4B Si1 Ba2 110.3(12) 8_655 6_655
O4B Si1 Ba2 56.1(8) 2_655 6_655
O4B Si1 Ba2 142.0(11) . 6_655
O4B Si1 Ba2 56.1(8) 7_665 6_655
O4B Si1 Ba2 142.0(11) 9 6_655
O4B Si1 Ba2 110.3(12) 3_665 6_655
O4A Si1 Ba2 51.6(12) . 5
O4A Si1 Ba2 125.4(5) 2_655 5
O4A Si1 Ba2 125.4(5) 3_665 5
O2 Si1 Ba2 58.36(15) 1_556 5
O4B Si1 Ba2 56.1(8) 8_655 5
O4B Si1 Ba2 110.3(12) 2_655 5
O4B Si1 Ba2 56.1(8) . 5
O4B Si1 Ba2 142.0(11) 7_665 5
O4B Si1 Ba2 110.3(12) 9 5
O4B Si1 Ba2 142.0(11) 3_665 5
Ba2 Si1 Ba2 95.0(2) 6_655 5
B1 O1 Ba2 172.6(8) . .
B1 O1 Ba2 97.0(8) . 4_664
Ba2 O1 Ba2 88.2(2) . 4_664
B1 O1 Ba3 87.1(7) . .
Ba2 O1 Ba3 88.3(2) . .
Ba2 O1 Ba3 84.6(2) 4_664 .
B1 O1 Ba1 89.4(7) . 4_664
Ba2 O1 Ba1 96.2(2) . 4_664
Ba2 O1 Ba1 85.6(2) 4_664 4_664
Ba3 O1 Ba1 169.0(3) . 4_664
B1 O1 Ba1 88.2(7) . 3_665
Ba2 O1 Ba1 86.2(2) . 3_665
Ba2 O1 Ba1 173.4(3) 4_664 3_665
Ba3 O1 Ba1 91.7(2) . 3_665
Ba1 O1 Ba1 98.6(2) 4_664 3_665
Si1 O2 Ba2 91.2(4) 1_554 6_654
Si1 O2 Ba2 91.2(4) 1_554 5_554
Ba2 O2 Ba2 119.96(3) 6_654 5_554
Si1 O2 Ba2 91.2(4) 1_554 4_664
Ba2 O2 Ba2 119.96(3) 6_654 4_664
Ba2 O2 Ba2 119.96(3) 5_554 4_664
Si1 O2 Ba3 180.0 1_554 .
Ba2 O2 Ba3 88.8(4) 6_654 .
Ba2 O2 Ba3 88.8(4) 5_554 .
Ba2 O2 Ba3 88.8(4) 4_664 .
B1 O3 Ba1 163.4(9) 2_656 .
B1 O3 Ba1 86.8(5) 2_656 5
Ba1 O3 Ba1 103.2(3) . 5
B1 O3 Ba1 86.8(5) 2_656 6
Ba1 O3 Ba1 103.2(3) . 6
Ba1 O3 Ba1 104.2(3) 5 6
B1 O3 Ba2 80.3(5) 2_656 4_665
Ba1 O3 Ba2 88.7(2) . 4_665
Ba1 O3 Ba2 166.8(4) 5 4_665
Ba1 O3 Ba2 78.27(4) 6 4_665
B1 O3 Ba2 80.3(5) 2_656 5
Ba1 O3 Ba2 88.7(2) . 5
Ba1 O3 Ba2 78.27(4) 5 5
Ba1 O3 Ba2 166.8(4) 6 5
Ba2 O3 Ba2 96.4(3) 4_665 5
Si1 O4A Ba2 99.7(16) . 5
Si1 O4A Ba2 168.0(19) . 2_655
Ba2 O4A Ba2 92.3(10) 5 2_655
Si1 O4A Ba3 78.4(13) . .
Ba2 O4A Ba3 178.1(14) 5 .
Ba2 O4A Ba3 89.6(10) 2_655 .
Si1 O4A Ba1 98.4(6) . 2_655
Ba2 O4A Ba1 91.1(6) 5 2_655
Ba2 O4A Ba1 81.3(6) 2_655 2_655
Ba3 O4A Ba1 89.2(6) . 2_655
Si1 O4A Ba1 98.4(6) . .
Ba2 O4A Ba1 91.1(6) 5 .
Ba2 O4A Ba1 81.3(6) 2_655 .
Ba3 O4A Ba1 89.2(6) . .
Ba1 O4A Ba1 162.4(11) 2_655 .
O4B O4B Si1 72.6(12) 8_655 .
O4B O4B Ba2 79.1(8) 8_655 5
Si1 O4B Ba2 92.3(11) . 5
O4B O4B Ba2 79.2(8) 8_655 2_655
Si1 O4B Ba2 150.7(19) . 2_655
Ba2 O4B Ba2 90.0(7) 5 2_655
O4B O4B Ba1 170.8(5) 8_655 .
Si1 O4B Ba1 116.5(14) . .
Ba2 O4B Ba1 100.9(10) 5 .
Ba2 O4B Ba1 91.6(9) 2_655 .
O4B O4B Ba3 79.6(7) 8_655 .
Si1 O4B Ba3 77.3(9) . .
Ba2 O4B Ba3 158.3(15) 5 .
Ba2 O4B Ba3 90.2(7) 2_655 .
Ba1 O4B Ba3 100.8(9) . .

loop_
_geom_bond_atom_site_label_1
_geom_bond_atom_site_label_2
_geom_bond_distance
_geom_bond_site_symmetry_2
Ba1 O4B 2.76(4) 9
Ba1 O4B 2.76(4) .
Ba1 O3 2.797(11) .
Ba1 O1 2.959(8) 4_665
Ba1 O1 2.959(8) 12_655
Ba1 O3 3.008(7) 6_554
Ba1 O3 3.008(7) 5_554
Ba1 O1 3.044(7) 7_665
Ba1 O1 3.044(7) 2_655
Ba1 Cl1 3.169(3) .
Ba1 B1 3.241(11) 4_665
Ba1 B1 3.241(11) 6_545
Ba2 O4A 2.54(3) 6_554
Ba2 O1 2.642(7) 7_665
Ba2 O1 2.642(7) .
Ba2 O4B 2.66(2) 6_554
Ba2 O4B 2.66(2) 12_664
Ba2 O4B 2.68(2) 3_665
Ba2 O4B 2.68(2) 9
Ba2 O4A 2.68(3) 3_665
Ba2 O2 2.7235(14) 4_665
Ba2 O1 2.773(7) 10
Ba2 O1 2.773(7) 4_665
Ba2 O3 3.163(7) 4_664
Ba3 O2 2.73(2) .
Ba3 O4B 2.78(2) 2_655
Ba3 O4B 2.78(2) 7_665
Ba3 O4B 2.78(2) 8_655
Ba3 O4B 2.78(2) .
Ba3 O4B 2.78(2) 3_665
Ba3 O4B 2.78(2) 9
Ba3 O4A 2.79(3) 2_655
Ba3 O4A 2.79(3) .
Ba3 O4A 2.79(3) 3_665
Ba3 O1 2.897(8) 9
Ba3 O1 2.897(8) 3_665
Cl1 Ba1 3.169(3) 3
Cl1 Ba1 3.169(3) 2
Cl1 Ba1 3.419(4) 6
Cl1 Ba1 3.419(4) 5
Cl1 Ba1 3.419(4) 4
B1 O1 1.355(11) 8_655
B1 O1 1.355(11) .
B1 O3 1.38(2) 3_664
B1 Ba2 3.232(11) 4_664
B1 Ba2 3.232(11) 6_654
B1 Ba1 3.241(11) 4_664
B1 Ba1 3.241(11) 5_664
B1 Ba1 3.293(17) 3_665
Si1 O4A 1.56(3) .
Si1 O4A 1.56(3) 2_655
Si1 O4A 1.56(3) 3_665
Si1 O2 1.62(2) 1_556
Si1 O4B 1.68(2) 8_655
Si1 O4B 1.68(2) 2_655
Si1 O4B 1.68(2) .
Si1 O4B 1.68(2) 7_665
Si1 O4B 1.68(2) 9
Si1 O4B 1.68(2) 3_665
Si1 Ba2 3.198(5) 6_655
Si1 Ba2 3.198(5) 5
O1 Ba2 2.773(7) 4_664
O1 Ba1 2.959(8) 4_664
O1 Ba1 3.044(7) 3_665
O2 Si1 1.62(2) 1_554
O2 Ba2 2.7235(14) 6_654
O2 Ba2 2.7235(14) 5_554
O2 Ba2 2.7235(14) 4_664
O3 B1 1.38(2) 2_656
O3 Ba1 3.008(7) 5
O3 Ba1 3.008(7) 6
O3 Ba2 3.163(7) 4_665
O3 Ba2 3.163(7) 5
O4A Ba2 2.54(3) 5
O4A Ba2 2.68(3) 2_655
O4A Ba1 3.262(5) 2_655
O4B O4B 1.00(7) 8_655
O4B Ba2 2.66(2) 5
O4B Ba2 2.68(2) 2_655
